data_4114410
loop_
_publ_author_name
'Antek G. Wong-Foy'
'Gaurav Bhalla'
'Xiang Yang Liu'
'Roy A. Periana'

_publ_section_title
;
 Alkane C-H Activation and Catalysis by an O-Donor Ligated Iridium Complex
;
_journal_name_full 'Journal of the American Chemical Society'
_journal_page_first 14292
_journal_page_last 14293
_journal_paper_doi 10.1021/ja037849a
_journal_volume 125
_journal_year 2003
_chemical_formula_sum 'C21 H30 Ir N O4'
_chemical_formula_weight 552.66
_chemical_name_systematic
; 
 ? 
;
_space_group_IT_number 12
_symmetry_cell_setting monoclinic
_symmetry_space_group_name_Hall '-C 2y'
_symmetry_space_group_name_H-M 'C 1 2/m 1'
_atom_sites_solution_hydrogens geom
_atom_sites_solution_primary direct
_atom_sites_solution_secondary difmap
_audit_creation_method SHELXL-97
_cell_angle_alpha 90.00
_cell_angle_beta 102.917(2)
_cell_angle_gamma 90.00
_cell_formula_units_Z 4
_cell_length_a 16.0199(18)
_cell_length_b 11.1848(13)
_cell_length_c 12.1863(14)
_cell_measurement_reflns_used 3390
_cell_measurement_temperature 123(2)
_cell_measurement_theta_max 27.22
_cell_measurement_theta_min 2.24
_cell_volume 2128.3(4)
_computing_cell_refinement 'Bruker SMART'
_computing_data_collection 'Bruker SMART'
_computing_data_reduction 'Bruker SAINT'
_computing_molecular_graphics 'Bruker SHELXTL'
_computing_publication_material 'Bruker SHELXTL'
_computing_structure_refinement 'SHELXL-97 (Sheldrick, 1997)'
_computing_structure_solution 'SHELXS-97 (Sheldrick, 1990)'
_diffrn_ambient_temperature 123(2)
_diffrn_measured_fraction_theta_full 0.961
_diffrn_measured_fraction_theta_max 0.961
_diffrn_measurement_device_type 'CCD area detector'
_diffrn_measurement_method 'phi and omega scans'
_diffrn_radiation_monochromator graphite
_diffrn_radiation_source 'fine-focus sealed tube'
_diffrn_radiation_type MoK\a
_diffrn_radiation_wavelength 0.71073
_diffrn_reflns_av_R_equivalents 0.0393
_diffrn_reflns_av_sigmaI/netI 0.0554
_diffrn_reflns_limit_h_max 20
_diffrn_reflns_limit_h_min -20
_diffrn_reflns_limit_k_max 14
_diffrn_reflns_limit_k_min -10
_diffrn_reflns_limit_l_max 15
_diffrn_reflns_limit_l_min -14
_diffrn_reflns_number 6376
_diffrn_reflns_theta_full 27.47
_diffrn_reflns_theta_max 27.47
_diffrn_reflns_theta_min 1.71
_exptl_absorpt_coefficient_mu 6.298
_exptl_absorpt_correction_type none
_exptl_crystal_colour orange
_exptl_crystal_density_diffrn 1.725
_exptl_crystal_density_meas 0
_exptl_crystal_F_000 1088
_refine_diff_density_max 2.055
_refine_diff_density_min -1.971
_refine_diff_density_rms 0.174
_refine_ls_extinction_coef 0.00000(8)
_refine_ls_extinction_expression Fc^*^=kFc[1+0.001xFc^2^\l^3^/sin(2\q)]^-1/4^
_refine_ls_extinction_method SHELXL
_refine_ls_goodness_of_fit_ref 1.244
_refine_ls_hydrogen_treatment mixed
_refine_ls_matrix_type full
_refine_ls_number_parameters 139
_refine_ls_number_reflns 2473
_refine_ls_number_restraints 0
_refine_ls_restrained_S_all 1.244
_refine_ls_R_factor_all 0.0471
_refine_ls_R_factor_gt 0.0382
_refine_ls_shift/su_max 8.223
_refine_ls_shift/su_mean 0.067
_refine_ls_structure_factor_coef Fsqd
_refine_ls_weighting_details 'calc w=1/[\s^2^(Fo^2^)+(0.0198P)^2^+0.0000P] where P=(Fo^2^+2Fc^2^)/3'
_refine_ls_weighting_scheme calc
_refine_ls_wR_factor_gt 0.0719
_refine_ls_wR_factor_ref 0.0740
_reflns_number_gt 2198
_reflns_number_total 2473
_reflns_threshold_expression >2sigma(I)
_cod_data_source_file ja037849asi20030812_122516.cif
_cod_data_source_block JA037849A
_cod_database_code 4114410

loop_
_symmetry_equiv_pos_as_xyz
'x, y, z'
'-x, y, -z'
'x+1/2, y+1/2, z'
'-x+1/2, y+1/2, -z'
'-x, -y, -z'
'x, -y, z'
'-x+1/2, -y+1/2, -z'
'x+1/2, -y+1/2, z'

loop_
_atom_site_label
_atom_site_type_symbol
_atom_site_fract_x
_atom_site_fract_y
_atom_site_fract_z
_atom_site_U_iso_or_equiv
_atom_site_adp_type
_atom_site_occupancy
_atom_site_symmetry_multiplicity
_atom_site_calc_flag
_atom_site_refinement_flags
Ir1 Ir 0.137888(18) 0.0000 0.25304(2) 0.02229(12) Uani 1 2 d S
O1 O 0.1475(2) 0.1216(4) 0.3772(3) 0.0345(9) Uani 1 1 d .
O2 O 0.1235(2) 0.1197(3) 0.1275(3) 0.0290(9) Uani 1 1 d .
N1 N -0.0031(4) 0.0000 0.2382(5) 0.0296(15) Uani 1 2 d S
C1 C 0.1370(3) 0.2325(6) 0.3552(6) 0.0400(15) Uani 1 1 d .
C2 C 0.1256(4) 0.2861(6) 0.2491(6) 0.0448(16) Uani 1 1 d .
H2 H 0.1198 0.3707 0.2476 0.054 Uiso 1 1 calc R
C3 C 0.1218(3) 0.2315(6) 0.1453(5) 0.0383(15) Uani 1 1 d .
C4 C 0.2694(4) 0.0000 0.2779(6) 0.0243(16) Uani 1 2 d S
H4 H 0.2918 0.0000 0.3613 0.029 Uiso 1 2 calc SR
C5 C 0.3085(3) 0.1111(6) 0.2338(5) 0.0357(14) Uani 1 1 d .
H5A H 0.2878 0.1153 0.1510 0.043 Uiso 1 1 calc R
H5B H 0.2881 0.1836 0.2664 0.043 Uiso 1 1 calc R
C6 C 0.4068(4) 0.1110(6) 0.2623(6) 0.0422(15) Uani 1 1 d .
H6A H 0.4279 0.1820 0.2282 0.051 Uiso 1 1 calc R
H6B H 0.4282 0.1159 0.3449 0.051 Uiso 1 1 calc R
C7 C 0.4404(5) 0.0000 0.2191(7) 0.042(2) Uani 1 2 d S
H7A H 0.4241 0.0000 0.1358 0.050 Uiso 1 2 calc SR
H7B H 0.5037 0.0000 0.2419 0.050 Uiso 1 2 calc SR
C9 C -0.1444(5) 0.0000 0.1322(8) 0.047(2) Uani 1 2 d S
H9 H -0.1833 0.0000 0.0608 0.056 Uiso 1 2 calc SR
C10 C -0.1754(6) 0.0000 0.2289(8) 0.059(3) Uani 1 2 d S
H10 H -0.2354 0.0000 0.2242 0.071 Uiso 1 2 calc SR
C11 C -0.1199(5) 0.0000 0.3308(8) 0.045(2) Uani 1 2 d S
H11 H -0.1395 0.0000 0.3988 0.054 Uiso 1 2 calc SR
C12 C -0.0336(5) 0.0000 0.3314(6) 0.039(2) Uani 1 2 d S
H12 H 0.0062 0.0000 0.4020 0.047 Uiso 1 2 calc SR
C13 C -0.0580(5) 0.0000 0.1382(6) 0.037(2) Uani 1 2 d S
H13 H -0.0372 0.0000 0.0711 0.044 Uiso 1 2 calc SR
C14 C 0.1168(5) 0.3079(7) 0.0432(6) 0.061(2) Uani 1 1 d .
H14A H 0.1748 0.3286 0.0361 0.091 Uiso 1 1 calc R
H14B H 0.0850 0.3812 0.0507 0.091 Uiso 1 1 calc R
H14C H 0.0873 0.2640 -0.0239 0.091 Uiso 1 1 calc R
C15 C 0.1387(5) 0.3108(7) 0.4570(6) 0.063(2) Uani 1 1 d .
H15A H 0.1335 0.2606 0.5211 0.095 Uiso 1 1 calc R
H15B H 0.0908 0.3674 0.4403 0.095 Uiso 1 1 calc R
H15C H 0.1929 0.3550 0.4756 0.095 Uiso 1 1 calc R

loop_
_atom_site_aniso_label
_atom_site_aniso_U_11
_atom_site_aniso_U_22
_atom_site_aniso_U_33
_atom_site_aniso_U_23
_atom_site_aniso_U_13
_atom_site_aniso_U_12
Ir1 0.02309(16) 0.02688(18) 0.01716(16) 0.000 0.00507(11) 0.000
O1 0.030(2) 0.045(3) 0.028(2) -0.0135(19) 0.0052(17) 0.0007(19)
O2 0.031(2) 0.032(2) 0.023(2) 0.0036(16) 0.0047(16) -0.0001(18)
N1 0.030(3) 0.034(4) 0.028(4) 0.000 0.016(3) 0.000
C1 0.027(3) 0.042(4) 0.050(4) -0.017(3) 0.004(3) 0.002(3)
C2 0.041(4) 0.027(3) 0.065(5) -0.004(3) 0.009(3) 0.001(3)
C3 0.027(3) 0.036(4) 0.050(4) 0.008(3) 0.003(3) 0.003(3)
C4 0.022(4) 0.034(5) 0.017(4) 0.000 0.006(3) 0.000
C5 0.025(3) 0.047(4) 0.036(3) -0.003(3) 0.008(2) -0.003(3)
C6 0.036(3) 0.049(4) 0.045(4) -0.009(3) 0.015(3) -0.011(3)
C7 0.029(4) 0.065(7) 0.037(5) 0.000 0.017(4) 0.000
C9 0.025(4) 0.078(8) 0.037(5) 0.000 0.004(4) 0.000
C10 0.031(5) 0.096(9) 0.052(6) 0.000 0.014(4) 0.000
C11 0.032(4) 0.067(7) 0.037(5) 0.000 0.014(4) 0.000
C12 0.031(4) 0.068(7) 0.018(4) 0.000 0.004(3) 0.000
C13 0.030(4) 0.058(6) 0.020(4) 0.000 0.002(3) 0.000
C14 0.065(5) 0.044(4) 0.072(5) 0.033(4) 0.014(4) 0.004(4)
C15 0.060(5) 0.063(5) 0.059(5) -0.034(4) -0.004(4) 0.020(4)

loop_
_atom_type_symbol
_atom_type_description
_atom_type_scat_dispersion_real
_atom_type_scat_dispersion_imag
_atom_type_scat_source
C C 0.0033 0.0016 'International Tables Vol C Tables 4.2.6.8 and 6.1.1.4'
H H 0.0000 0.0000 'International Tables Vol C Tables 4.2.6.8 and 6.1.1.4'
N N 0.0061 0.0033 'International Tables Vol C Tables 4.2.6.8 and 6.1.1.4'
O O 0.0106 0.0060 'International Tables Vol C Tables 4.2.6.8 and 6.1.1.4'
Ir Ir -1.4442 7.9887 'International Tables Vol C Tables 4.2.6.8 and 6.1.1.4'

loop_
_geom_angle_atom_site_label_1
_geom_angle_atom_site_label_2
_geom_angle_atom_site_label_3
_geom_angle
_geom_angle_site_symmetry_1
_geom_angle_site_symmetry_3
O2 Ir1 O2 83.7(2) 6 .
O2 Ir1 O1 177.79(15) 6 .
O2 Ir1 O1 95.66(16) . .
O2 Ir1 O1 95.66(16) 6 6
O2 Ir1 O1 177.79(15) . 6
O1 Ir1 O1 84.9(2) . 6
O2 Ir1 C4 92.94(18) 6 .
O2 Ir1 C4 92.94(18) . .
O1 Ir1 C4 89.20(18) . .
O1 Ir1 C4 89.20(18) 6 .
O2 Ir1 N1 89.80(16) 6 .
O2 Ir1 N1 89.80(16) . .
O1 Ir1 N1 88.09(16) . .
O1 Ir1 N1 88.09(16) 6 .
C4 Ir1 N1 176.3(2) . .
C1 O1 Ir1 121.0(4) . .
C3 O2 Ir1 121.9(4) . .
C13 N1 C12 119.0(7) . .
C13 N1 Ir1 121.7(5) . .
C12 N1 Ir1 119.3(5) . .
O1 C1 C2 126.6(6) . .
O1 C1 C15 114.4(6) . .
C2 C1 C15 119.0(6) . .
C3 C2 C1 128.3(6) . .
O2 C3 C2 126.1(6) . .
O2 C3 C14 114.8(6) . .
C2 C3 C14 119.1(6) . .
C5 C4 C5 107.4(6) . 6
C5 C4 Ir1 115.5(3) . .
C5 C4 Ir1 115.5(3) 6 .
C6 C5 C4 113.4(5) . .
C7 C6 C5 110.6(5) . .
C6 C7 C6 112.3(7) 6 .
C13 C9 C10 120.5(8) . .
C11 C10 C9 119.6(8) . .
C10 C11 C12 117.1(8) . .
N1 C12 C11 123.6(7) . .
N1 C13 C9 120.1(7) . .

loop_
_geom_bond_atom_site_label_1
_geom_bond_atom_site_label_2
_geom_bond_distance
_geom_bond_site_symmetry_2
Ir1 O2 2.008(4) 6
Ir1 O2 2.008(4) .
Ir1 O1 2.015(4) .
Ir1 O1 2.015(4) 6
Ir1 C4 2.060(7) .
Ir1 N1 2.225(6) .
O1 C1 1.272(8) .
O2 C3 1.270(7) .
N1 C13 1.334(9) .
N1 C12 1.333(9) .
C1 C2 1.400(9) .
C1 C15 1.514(8) .
C2 C3 1.393(9) .
C3 C14 1.497(8) .
C4 C5 1.541(7) .
C4 C5 1.541(7) 6
C5 C6 1.535(8) .
C6 C7 1.495(7) .
C7 C6 1.495(7) 6
C9 C13 1.370(11) .
C9 C10 1.377(12) .
C10 C11 1.357(12) .
C11 C12 1.381(11) .
